data_4083342
loop_
_publ_author_name
'Mindiola, Daniel J.'
'Watson, Lori A.'
'Meyer, Karsten'
'Hillhouse, Gregory L.'

_publ_section_title
;
 Functionalization of Complexed N2O in Bis(pentamethylcyclopentadienyl)
 Systems of Zirconium and Titanium.
;
_journal_issue 11
_journal_name_full Organometallics
_journal_page_first 2760
_journal_page_last 2769
_journal_paper_doi 10.1021/om5002556
_journal_volume 33
_journal_year 2014
_chemical_formula_sum 'C36 H40 F3 N2 O4 S Ti'
_chemical_formula_weight 701.66
_chemical_name_systematic
; 
 ? 
;
_space_group_IT_number 2
_symmetry_space_group_name_Hall '-P 1'
_symmetry_space_group_name_H-M 'P -1'
_atom_sites_solution_hydrogens geom
_atom_sites_solution_primary direct
_atom_sites_solution_secondary difmap
_audit_creation_method SHELXL-97
_cell_angle_alpha 88.030(2)
_cell_angle_beta 71.853(2)
_cell_angle_gamma 80.802(2)
_cell_formula_units_Z 2
_cell_length_a 9.9259(9)
_cell_length_b 13.1748(12)
_cell_length_c 13.6486(12)
_cell_measurement_temperature 373(2)
_cell_volume 1674.0(3)
_computing_structure_refinement 'SHELXL-97 (Sheldrick, 1997)'
_computing_structure_solution 'SHELXS-97 (Sheldrick, 1990)'
_diffrn_ambient_temperature 373(2)
_diffrn_measured_fraction_theta_full 0.825
_diffrn_measured_fraction_theta_max 0.825
_diffrn_radiation_monochromator graphite
_diffrn_radiation_source 'fine-focus sealed tube'
_diffrn_radiation_type MoK\a
_diffrn_radiation_wavelength 0.71073
_diffrn_reflns_av_R_equivalents 0.0277
_diffrn_reflns_av_sigmaI/netI 0.0744
_diffrn_reflns_limit_h_max 13
_diffrn_reflns_limit_h_min -12
_diffrn_reflns_limit_k_max 17
_diffrn_reflns_limit_k_min -16
_diffrn_reflns_limit_l_max 14
_diffrn_reflns_limit_l_min -17
_diffrn_reflns_number 10137
_diffrn_reflns_theta_full 28.31
_diffrn_reflns_theta_max 28.31
_diffrn_reflns_theta_min 1.57
_exptl_absorpt_coefficient_mu 0.377
_exptl_absorpt_correction_T_max 0.8953
_exptl_absorpt_correction_T_min 0.8639
_exptl_crystal_density_diffrn 1.392
_exptl_crystal_density_method 'not measured'
_exptl_crystal_F_000 734
_exptl_crystal_size_max 0.40
_exptl_crystal_size_mid 0.30
_exptl_crystal_size_min 0.30
_refine_diff_density_max 0.507
_refine_diff_density_min -0.336
_refine_diff_density_rms 0.079
_refine_ls_extinction_coef 0.0000(10)
_refine_ls_extinction_expression Fc^*^=kFc[1+0.001xFc^2^\l^3^/sin(2\q)]^-1/4^
_refine_ls_extinction_method SHELXL
_refine_ls_goodness_of_fit_ref 1.026
_refine_ls_hydrogen_treatment mixed
_refine_ls_matrix_type full
_refine_ls_number_parameters 435
_refine_ls_number_reflns 6879
_refine_ls_number_restraints 0
_refine_ls_restrained_S_all 1.026
_refine_ls_R_factor_all 0.0838
_refine_ls_R_factor_gt 0.0602
_refine_ls_shift/su_max 7.890
_refine_ls_shift/su_mean 0.020
_refine_ls_structure_factor_coef Fsqd
_refine_ls_weighting_details 'calc w=1/[\s^2^(Fo^2^)+(0.0784P)^2^+0.0000P] where P=(Fo^2^+2Fc^2^)/3'
_refine_ls_weighting_scheme calc
_refine_ls_wR_factor_gt 0.1485
_refine_ls_wR_factor_ref 0.1581
_reflns_number_gt 4936
_reflns_number_total 6879
_reflns_threshold_expression >2sigma(I)
_cod_data_source_file om5002556_si_002.cif
_cod_data_source_block danm04m
_cod_depositor_comments 'Adding full bibliography for 4083340--4083342.cif.'
_cod_database_code 4083342

loop_
_symmetry_equiv_pos_as_xyz
'x, y, z'
'-x, -y, -z'

loop_
_atom_site_label
_atom_site_type_symbol
_atom_site_fract_x
_atom_site_fract_y
_atom_site_fract_z
_atom_site_U_iso_or_equiv
_atom_site_adp_type
_atom_site_occupancy
_atom_site_symmetry_multiplicity
_atom_site_calc_flag
_atom_site_refinement_flags
Ti Ti -0.16910(6) 0.73466(4) -0.26001(4) 0.01833(16) Uani 1 1 d .
C151 C 0.2050(4) 0.6205(3) -0.3407(3) 0.0339(8) Uani 1 1 d .
H15A H 0.2661 0.5628 -0.3811 0.051 Uiso 1 1 calc R
H15B H 0.2090 0.6152 -0.2714 0.051 Uiso 1 1 calc R
H15C H 0.2368 0.6830 -0.3701 0.051 Uiso 1 1 calc R
C15 C 0.0526(4) 0.6211(2) -0.3402(3) 0.0286(8) Uani 1 1 d .
C312 C 0.1120(4) 0.9076(2) -0.1402(3) 0.0280(8) Uani 1 1 d .
H31A H 0.0684 0.9051 -0.0693 0.034 Uiso 1 1 calc R
C23 C -0.3156(3) 0.8435(2) -0.3472(2) 0.0226(7) Uani 1 1 d .
C21 C -0.3784(3) 0.8503(2) -0.1710(2) 0.0199(6) Uani 1 1 d .
C415 C 0.0086(6) 0.7825(3) 0.1702(3) 0.0504(12) Uani 1 1 d .
H41A H -0.0395 0.8111 0.2355 0.060 Uiso 1 1 calc R
C416 C -0.0651(4) 0.7767(2) 0.0997(3) 0.0339(9) Uani 1 1 d .
H41B H -0.1632 0.8005 0.1184 0.041 Uiso 1 1 calc R
O1 O -0.3595(3) 0.62156(18) -0.0816(2) 0.0462(7) Uani 1 1 d .
C316 C 0.1367(4) 0.8591(2) -0.3127(3) 0.0269(7) Uani 1 1 d .
H31B H 0.1092 0.8235 -0.3591 0.032 Uiso 1 1 calc R
C141 C -0.0077(4) 0.4985(2) -0.1863(3) 0.0339(9) Uani 1 1 d .
H14A H 0.0434 0.4320 -0.2131 0.051 Uiso 1 1 calc R
H14B H -0.0949 0.4905 -0.1330 0.051 Uiso 1 1 calc R
H14C H 0.0509 0.5327 -0.1585 0.051 Uiso 1 1 calc R
C14 C -0.0429(4) 0.5610(2) -0.2712(3) 0.0271(7) Uani 1 1 d .
C25 C -0.2678(3) 0.9113(2) -0.2111(2) 0.0192(6) Uani 1 1 d .
C411 C 0.0056(4) 0.7363(2) 0.0031(3) 0.0267(7) Uani 1 1 d .
N1 N -0.2499(3) 0.67284(19) -0.1105(2) 0.0327(7) Uani 1 1 d .
C41 C -0.0679(3) 0.7357(2) -0.0769(2) 0.0230(7) Uani 1 1 d .
N2 N -0.1875(3) 0.6798(2) -0.0432(2) 0.0283(6) Uani 1 1 d .
C231 C -0.3363(4) 0.8455(3) -0.4517(3) 0.0343(8) Uani 1 1 d .
H23A H -0.4070 0.9032 -0.4552 0.051 Uiso 1 1 calc R
H23B H -0.3681 0.7831 -0.4630 0.051 Uiso 1 1 calc R
H23C H -0.2470 0.8514 -0.5037 0.051 Uiso 1 1 calc R
C412 C 0.1522(4) 0.6966(3) -0.0229(3) 0.0390(9) Uani 1 1 d .
H41C H 0.2010 0.6672 -0.0877 0.047 Uiso 1 1 calc R
C12 C -0.1380(4) 0.6151(3) -0.3993(3) 0.0375(9) Uani 1 1 d .
C24 C -0.2264(3) 0.9051(2) -0.3203(2) 0.0216(7) Uani 1 1 d .
C221 C -0.5199(4) 0.7422(2) -0.2472(3) 0.0298(8) Uani 1 1 d .
H22A H -0.6071 0.7861 -0.2469 0.045 Uiso 1 1 calc R
H22B H -0.5360 0.7042 -0.1844 0.045 Uiso 1 1 calc R
H22C H -0.4901 0.6953 -0.3050 0.045 Uiso 1 1 calc R
C311 C 0.0734(3) 0.8467(2) -0.2067(2) 0.0228(7) Uani 1 1 d .
C31 C -0.0362(3) 0.7777(2) -0.1719(2) 0.0223(7) Uani 1 1 d .
C241 C -0.1317(4) 0.9698(2) -0.3937(3) 0.0279(8) Uani 1 1 d .
H24A H -0.1873 1.0343 -0.4020 0.042 Uiso 1 1 calc R
H24B H -0.0900 0.9348 -0.4593 0.042 Uiso 1 1 calc R
H24C H -0.0568 0.9821 -0.3671 0.042 Uiso 1 1 calc R
C251 C -0.2302(4) 0.9886(2) -0.1499(2) 0.0240(7) Uani 1 1 d .
H25A H -0.2935 1.0525 -0.1464 0.036 Uiso 1 1 calc R
H25B H -0.1329 0.9990 -0.1828 0.036 Uiso 1 1 calc R
H25C H -0.2401 0.9637 -0.0815 0.036 Uiso 1 1 calc R
C22 C -0.4053(3) 0.8063(2) -0.2555(2) 0.0212(7) Uani 1 1 d .
C211 C -0.4704(4) 0.8532(2) -0.0607(2) 0.0278(7) Uani 1 1 d .
H21A H -0.5468 0.9105 -0.0494 0.042 Uiso 1 1 calc R
H21B H -0.4133 0.8604 -0.0168 0.042 Uiso 1 1 calc R
H21C H -0.5100 0.7905 -0.0451 0.042 Uiso 1 1 calc R
C11 C -0.0089(4) 0.6572(3) -0.4183(3) 0.0330(8) Uani 1 1 d .
C414 C 0.1542(6) 0.7455(3) 0.1427(4) 0.0531(14) Uani 1 1 d .
H41D H 0.2050 0.7507 0.1888 0.064 Uiso 1 1 calc R
C313 C 0.2146(4) 0.9716(2) -0.1793(3) 0.0327(8) Uani 1 1 d .
H31C H 0.2402 1.0097 -0.1336 0.039 Uiso 1 1 calc R
C413 C 0.2228(5) 0.7014(3) 0.0476(4) 0.0482(12) Uani 1 1 d .
H41E H 0.3197 0.6740 0.0305 0.058 Uiso 1 1 calc R
S1 S 0.46120(10) 0.80582(6) -0.70099(7) 0.0301(2) Uani 1 1 d .
F3 F 0.5655(3) 0.60842(16) -0.72686(19) 0.0612(7) Uani 1 1 d .
O2 O 0.4568(3) 0.87654(18) -0.62267(19) 0.0399(6) Uani 1 1 d .
F2 F 0.4954(3) 0.66043(17) -0.56999(17) 0.0529(6) Uani 1 1 d .
O3 O 0.5509(3) 0.82534(19) -0.80313(18) 0.0426(7) Uani 1 1 d .
F1 F 0.6926(2) 0.69784(19) -0.67380(17) 0.0519(6) Uani 1 1 d .
O4 O 0.3259(3) 0.7766(2) -0.6946(2) 0.0526(8) Uani 1 1 d .
C315 C 0.2395(4) 0.9233(2) -0.3506(3) 0.0330(8) Uani 1 1 d .
H31D H 0.2819 0.9281 -0.4213 0.040 Uiso 1 1 calc R
C314 C 0.2790(4) 0.9800(2) -0.2832(3) 0.0371(9) Uani 1 1 d .
H31E H 0.3477 1.0228 -0.3081 0.045 Uiso 1 1 calc R
C111 C 0.0635(5) 0.7114(3) -0.5143(3) 0.0501(11) Uani 1 1 d .
H11A H 0.1217 0.6615 -0.5661 0.075 Uiso 1 1 calc R
H11B H 0.1230 0.7552 -0.4989 0.075 Uiso 1 1 calc R
H11C H -0.0079 0.7521 -0.5392 0.075 Uiso 1 1 calc R
C13 C -0.1599(4) 0.5573(2) -0.3088(3) 0.0333(9) Uani 1 1 d .
C121 C -0.2157(5) 0.6090(3) -0.4774(4) 0.0591(14) Uani 1 1 d .
H12A H -0.1710 0.5500 -0.5217 0.089 Uiso 1 1 calc R
H12B H -0.2113 0.6701 -0.5180 0.089 Uiso 1 1 calc R
H12C H -0.3142 0.6031 -0.4424 0.089 Uiso 1 1 calc R
C131 C -0.2756(4) 0.4912(3) -0.2687(4) 0.0486(11) Uani 1 1 d .
H13A H -0.2431 0.4242 -0.3008 0.073 Uiso 1 1 calc R
H13B H -0.3606 0.5224 -0.2843 0.073 Uiso 1 1 calc R
H13C H -0.2969 0.4848 -0.1954 0.073 Uiso 1 1 calc R
C2 C 0.5585(4) 0.6872(3) -0.6666(3) 0.0358(9) Uani 1 1 d .
C1A C -0.2438(7) 0.6209(5) 0.0478(5) 0.0293(15) Uani 0.53 1 d P
C1B C -0.3926(9) 0.5876(7) 0.0398(6) 0.044(2) Uani 0.47 1 d P

loop_
_atom_site_aniso_label
_atom_site_aniso_U_11
_atom_site_aniso_U_22
_atom_site_aniso_U_33
_atom_site_aniso_U_23
_atom_site_aniso_U_13
_atom_site_aniso_U_12
Ti 0.0168(3) 0.0139(3) 0.0232(3) -0.0030(2) -0.0059(2) 0.0008(2)
C151 0.024(2) 0.0275(18) 0.046(2) -0.0049(16) -0.0076(17) 0.0048(14)
C15 0.0226(19) 0.0189(16) 0.041(2) -0.0108(14) -0.0088(16) 0.0072(13)
C312 0.028(2) 0.0163(15) 0.041(2) -0.0005(14) -0.0152(17) 0.0022(13)
C23 0.0247(19) 0.0179(15) 0.0250(17) -0.0046(12) -0.0108(15) 0.0049(12)
C21 0.0149(17) 0.0186(14) 0.0225(16) 0.0004(12) -0.0035(13) 0.0035(11)
C415 0.099(4) 0.0206(18) 0.053(3) 0.0027(17) -0.052(3) -0.015(2)
C416 0.051(2) 0.0176(16) 0.042(2) 0.0003(15) -0.028(2) -0.0044(15)
O1 0.0290(16) 0.0297(13) 0.081(2) 0.0090(13) -0.0143(15) -0.0147(11)
C316 0.0242(19) 0.0228(16) 0.0351(19) 0.0039(14) -0.0129(16) -0.0007(13)
C141 0.027(2) 0.0140(15) 0.060(2) 0.0006(15) -0.0146(18) 0.0034(13)
C14 0.0246(19) 0.0152(15) 0.041(2) -0.0105(13) -0.0127(16) 0.0048(13)
C25 0.0153(17) 0.0146(14) 0.0257(16) -0.0020(12) -0.0069(13) 0.0053(11)
C411 0.032(2) 0.0204(16) 0.0340(19) 0.0086(14) -0.0179(16) -0.0070(14)
N1 0.0262(17) 0.0206(14) 0.0445(18) 0.0057(13) -0.0040(15) 0.0001(12)
C41 0.0191(18) 0.0182(15) 0.0318(18) -0.0021(13) -0.0100(15) 0.0015(12)
N2 0.0208(16) 0.0263(14) 0.0348(16) 0.0027(12) -0.0090(13) 0.0052(11)
C231 0.037(2) 0.039(2) 0.0275(19) -0.0007(15) -0.0148(17) 0.0024(16)
C412 0.033(2) 0.043(2) 0.045(2) 0.0196(18) -0.0188(19) -0.0075(17)
C12 0.041(2) 0.0242(17) 0.050(2) -0.0232(16) -0.024(2) 0.0141(16)
C24 0.0182(17) 0.0178(15) 0.0260(17) 0.0001(12) -0.0056(14) 0.0029(12)
C221 0.026(2) 0.0222(16) 0.044(2) -0.0011(14) -0.0145(17) -0.0028(14)
C311 0.0201(18) 0.0154(14) 0.0343(18) 0.0006(13) -0.0135(15) 0.0037(12)
C31 0.0210(18) 0.0134(14) 0.0314(18) -0.0044(12) -0.0102(15) 0.0058(12)
C241 0.0207(19) 0.0276(17) 0.0323(19) 0.0074(14) -0.0061(15) -0.0006(13)
C251 0.0244(18) 0.0170(15) 0.0294(18) -0.0053(12) -0.0083(15) 0.0012(12)
C22 0.0182(17) 0.0164(14) 0.0295(17) -0.0033(12) -0.0099(14) 0.0022(12)
C211 0.0237(19) 0.0267(17) 0.0273(18) -0.0014(14) -0.0020(15) 0.0014(14)
C11 0.032(2) 0.0302(18) 0.0296(19) -0.0146(15) -0.0068(17) 0.0137(15)
C414 0.081(4) 0.030(2) 0.084(4) 0.028(2) -0.069(3) -0.029(2)
C313 0.032(2) 0.0167(16) 0.055(2) -0.0017(15) -0.0236(19) 0.0007(14)
C413 0.043(3) 0.047(2) 0.074(3) 0.034(2) -0.039(3) -0.025(2)
S1 0.0270(5) 0.0335(5) 0.0329(5) 0.0015(4) -0.0140(4) -0.0046(4)
F3 0.094(2) 0.0353(13) 0.0571(16) -0.0053(11) -0.0319(15) 0.0003(13)
O2 0.0414(17) 0.0396(14) 0.0407(15) -0.0122(12) -0.0152(13) -0.0043(12)
F2 0.0582(16) 0.0591(15) 0.0402(13) 0.0200(11) -0.0151(12) -0.0103(12)
O3 0.0491(18) 0.0470(15) 0.0273(14) 0.0061(12) -0.0113(13) 0.0026(13)
F1 0.0306(14) 0.0788(17) 0.0435(13) 0.0107(12) -0.0147(11) 0.0039(12)
O4 0.0416(18) 0.0597(18) 0.074(2) 0.0100(15) -0.0389(17) -0.0192(14)
C315 0.027(2) 0.0292(18) 0.042(2) 0.0116(16) -0.0106(17) -0.0032(15)
C314 0.030(2) 0.0223(17) 0.065(3) 0.0099(17) -0.024(2) -0.0057(15)
C111 0.052(3) 0.057(3) 0.026(2) -0.0090(18) -0.0022(19) 0.018(2)
C13 0.025(2) 0.0176(16) 0.059(3) -0.0165(16) -0.0184(19) 0.0066(13)
C121 0.071(3) 0.046(2) 0.070(3) -0.042(2) -0.047(3) 0.023(2)
C131 0.030(2) 0.0247(18) 0.096(4) -0.015(2) -0.027(2) 0.0006(16)
C2 0.040(2) 0.039(2) 0.032(2) -0.0002(16) -0.0185(19) -0.0031(17)
C1A 0.035(4) 0.031(3) 0.026(3) 0.008(3) -0.014(3) -0.010(3)
C1B 0.040(5) 0.057(5) 0.037(5) 0.015(4) -0.011(4) -0.017(4)

loop_
_atom_type_symbol
_atom_type_description
_atom_type_scat_dispersion_real
_atom_type_scat_dispersion_imag
_atom_type_scat_source
C C 0.0033 0.0016 'International Tables Vol C Tables 4.2.6.8 and 6.1.1.4'
H H 0.0000 0.0000 'International Tables Vol C Tables 4.2.6.8 and 6.1.1.4'
N N 0.0061 0.0033 'International Tables Vol C Tables 4.2.6.8 and 6.1.1.4'
O O 0.0106 0.0060 'International Tables Vol C Tables 4.2.6.8 and 6.1.1.4'
F F 0.0171 0.0103 'International Tables Vol C Tables 4.2.6.8 and 6.1.1.4'
S S 0.1246 0.1234 'International Tables Vol C Tables 4.2.6.8 and 6.1.1.4'
Ti Ti 0.2776 0.4457 'International Tables Vol C Tables 4.2.6.8 and 6.1.1.4'

loop_
_geom_angle_atom_site_label_1
_geom_angle_atom_site_label_2
_geom_angle_atom_site_label_3
_geom_angle
N1 Ti C31 74.67(12)
N1 Ti C22 90.23(11)
C31 Ti C22 129.79(11)
N1 Ti C21 73.66(10)
C31 Ti C21 95.25(11)
C22 Ti C21 34.91(10)
N1 Ti C11 131.60(11)
C31 Ti C11 106.94(12)
C22 Ti C11 118.08(11)
C21 Ti C11 149.65(11)
N1 Ti C25 96.30(10)
C31 Ti C25 76.28(10)
C22 Ti C25 57.80(10)
C21 Ti C25 34.60(9)
C11 Ti C25 131.69(11)
N1 Ti C24 129.16(11)
C31 Ti C24 95.65(10)
C22 Ti C24 57.73(10)
C21 Ti C24 57.38(10)
C11 Ti C24 99.16(11)
C25 Ti C24 34.30(10)
N1 Ti C14 74.72(11)
C31 Ti C14 88.80(11)
C22 Ti C14 133.56(11)
C21 Ti C14 145.74(11)
C11 Ti C14 57.18(12)
C25 Ti C14 164.30(11)
C24 Ti C14 156.04(12)
N1 Ti C15 104.33(11)
C31 Ti C15 80.03(11)
C22 Ti C15 149.84(11)
C21 Ti C15 175.25(11)
C11 Ti C15 34.31(11)
C25 Ti C15 143.05(11)
C24 Ti C15 123.34(11)
C14 Ti C15 34.44(11)
N1 Ti C12 113.59(13)
C31 Ti C12 136.49(12)
C22 Ti C12 93.59(11)
C21 Ti C12 128.26(12)
C11 Ti C12 34.38(12)
C25 Ti C12 139.25(11)
C24 Ti C12 107.31(12)
C14 Ti C12 56.17(11)
C15 Ti C12 56.45(12)
N1 Ti C23 124.37(11)
C31 Ti C23 129.34(10)
C22 Ti C23 34.34(10)
C21 Ti C23 56.92(10)
C11 Ti C23 92.76(11)
C25 Ti C23 56.74(10)
C24 Ti C23 34.27(10)
C14 Ti C23 138.95(11)
C15 Ti C23 126.73(11)
C12 Ti C23 83.07(11)
N1 Ti C13 80.70(12)
C31 Ti C13 122.28(11)
C22 Ti C13 101.10(11)
C21 Ti C13 126.35(11)
C11 Ti C13 57.05(13)
C25 Ti C13 158.81(11)
C24 Ti C13 138.64(12)
C14 Ti C13 34.00(11)
C15 Ti C13 56.80(11)
C12 Ti C13 33.63(12)
C23 Ti C13 107.73(11)
C11 C15 C14 107.7(3)
C11 C15 C151 127.5(3)
C14 C15 C151 123.2(3)
C11 C15 Ti 71.99(19)
C14 C15 Ti 72.57(18)
C151 C15 Ti 132.5(2)
C313 C312 C311 120.7(3)
C22 C23 C24 108.5(3)
C22 C23 C231 126.4(3)
C24 C23 C231 123.0(3)
C22 C23 Ti 70.52(16)
C24 C23 Ti 72.21(16)
C231 C23 Ti 136.2(2)
C25 C21 C22 108.2(3)
C25 C21 C211 124.1(3)
C22 C21 C211 126.3(3)
C25 C21 Ti 73.77(16)
C22 C21 Ti 72.04(17)
C211 C21 Ti 130.4(2)
C414 C415 C416 119.6(4)
C411 C416 C415 120.4(4)
N1 O1 C1B 111.0(4)
C315 C316 C311 121.9(3)
C13 C14 C15 108.3(3)
C13 C14 C141 126.9(3)
C15 C14 C141 123.9(3)
C13 C14 Ti 73.79(17)
C15 C14 Ti 72.99(17)
C141 C14 Ti 127.6(2)
C24 C25 C21 107.9(3)
C24 C25 C251 125.4(3)
C21 C25 C251 125.0(3)
C24 C25 Ti 72.92(16)
C21 C25 Ti 71.63(16)
C251 C25 Ti 132.9(2)
C416 C411 C412 119.4(3)
C416 C411 C41 121.8(3)
C412 C411 C41 118.8(3)
N2 N1 O1 115.1(3)
N2 N1 Ti 120.0(2)
O1 N1 Ti 124.8(2)
C31 C41 N2 119.2(3)
C31 C41 C411 129.4(3)
N2 C41 C411 111.5(3)
N1 N2 C41 114.0(3)
N1 N2 C1A 112.3(3)
C41 N2 C1A 133.4(3)
C413 C412 C411 119.5(4)
C13 C12 C11 109.1(3)
C13 C12 C121 124.2(4)
C11 C12 C121 124.7(4)
C13 C12 Ti 73.48(19)
C11 C12 Ti 71.68(18)
C121 C12 Ti 133.6(2)
C25 C24 C23 107.7(3)
C25 C24 C241 126.1(3)
C23 C24 C241 124.8(3)
C25 C24 Ti 72.78(16)
C23 C24 Ti 73.52(16)
C241 C24 Ti 129.8(2)
C316 C311 C312 116.5(3)
C316 C311 C31 119.0(3)
C312 C311 C31 124.3(3)
C41 C31 C311 122.1(3)
C41 C31 Ti 111.8(2)
C311 C31 Ti 126.1(2)
C23 C22 C21 107.5(3)
C23 C22 C221 126.7(3)
C21 C22 C221 125.4(3)
C23 C22 Ti 75.14(18)
C21 C22 Ti 73.04(17)
C221 C22 Ti 122.9(2)
C15 C11 C12 107.3(3)
C15 C11 C111 125.8(4)
C12 C11 C111 125.9(3)
C15 C11 Ti 73.70(19)
C12 C11 Ti 73.9(2)
C111 C11 Ti 127.1(2)
C413 C414 C415 119.5(4)
C314 C313 C312 121.8(3)
C412 C413 C414 121.4(4)
O2 S1 O4 114.99(18)
O2 S1 O3 115.25(16)
O4 S1 O3 115.87(17)
O2 S1 C2 102.59(16)
O4 S1 C2 102.34(17)
O3 S1 C2 102.91(17)
C314 C315 C316 120.3(3)
C313 C314 C315 118.7(3)
C12 C13 C14 107.6(3)
C12 C13 C131 125.5(3)
C14 C13 C131 126.4(3)
C12 C13 Ti 72.88(18)
C14 C13 Ti 72.20(17)
C131 C13 Ti 127.1(2)
F3 C2 F1 107.6(3)
F3 C2 F2 106.8(3)
F1 C2 F2 107.3(3)
F3 C2 S1 112.2(2)
F1 C2 S1 111.2(2)
F2 C2 S1 111.5(3)
N2 C1A C1B 106.7(5)
C1A C1B O1 93.1(5)

loop_
_geom_bond_atom_site_label_1
_geom_bond_atom_site_label_2
_geom_bond_distance
Ti N1 2.132(3)
Ti C31 2.187(3)
Ti C22 2.366(3)
Ti C21 2.379(3)
Ti C11 2.394(3)
Ti C25 2.407(3)
Ti C24 2.408(3)
Ti C14 2.411(3)
Ti C15 2.416(3)
Ti C12 2.424(3)
Ti C23 2.425(3)
Ti C13 2.432(3)
C151 C15 1.509(5)
C15 C11 1.419(5)
C15 C14 1.429(5)
C312 C313 1.392(4)
C312 C311 1.407(4)
C23 C22 1.416(4)
C23 C24 1.424(4)
C23 C231 1.501(4)
C21 C25 1.423(4)
C21 C22 1.423(4)
C21 C211 1.496(4)
C415 C414 1.385(6)
C415 C416 1.389(5)
C416 C411 1.367(5)
O1 N1 1.321(3)
O1 C1B 1.647(8)
C316 C315 1.393(4)
C316 C311 1.402(5)
C141 C14 1.496(5)
C14 C13 1.416(5)
C25 C24 1.420(4)
C25 C251 1.499(4)
C411 C412 1.402(5)
C411 C41 1.491(4)
N1 N2 1.270(4)
C41 C31 1.357(4)
C41 N2 1.441(4)
N2 C1A 1.449(6)
C412 C413 1.363(5)
C12 C13 1.405(5)
C12 C11 1.424(5)
C12 C121 1.508(5)
C24 C241 1.492(4)
C221 C22 1.496(4)
C311 C31 1.483(4)
C11 C111 1.502(5)
C414 C413 1.364(6)
C313 C314 1.372(5)
S1 O2 1.428(2)
S1 O4 1.431(3)
S1 O3 1.442(3)
S1 C2 1.829(4)
F3 C2 1.326(4)
F2 C2 1.334(4)
F1 C2 1.334(4)
C315 C314 1.385(5)
C13 C131 1.508(5)
C1A C1B 1.642(10)

loop_
_geom_torsion_atom_site_label_1
_geom_torsion_atom_site_label_2
_geom_torsion_atom_site_label_3
_geom_torsion_atom_site_label_4
_geom_torsion
N1 Ti C15 C11 147.3(2)
C31 Ti C15 C11 -141.5(2)
C22 Ti C15 C11 30.7(3)
C21 Ti C15 C11 -148.4(12)
C25 Ti C15 C11 -90.8(3)
C24 Ti C15 C11 -51.2(2)
C14 Ti C15 C11 115.9(3)
C12 Ti C15 C11 38.3(2)
C23 Ti C15 C11 -9.3(3)
C13 Ti C15 C11 78.8(2)
N1 Ti C15 C14 31.4(2)
C31 Ti C15 C14 102.6(2)
C22 Ti C15 C14 -85.2(3)
C21 Ti C15 C14 95.7(13)
C11 Ti C15 C14 -115.9(3)
C25 Ti C15 C14 153.27(19)
C24 Ti C15 C14 -167.13(18)
C12 Ti C15 C14 -77.6(2)
C23 Ti C15 C14 -125.15(19)
C13 Ti C15 C14 -37.10(19)
N1 Ti C15 C151 -87.9(3)
C31 Ti C15 C151 -16.7(3)
C22 Ti C15 C151 155.5(3)
C21 Ti C15 C151 -23.7(15)
C11 Ti C15 C151 124.8(4)
C25 Ti C15 C151 33.9(4)
C24 Ti C15 C151 73.5(4)
C14 Ti C15 C151 -119.4(4)
C12 Ti C15 C151 163.0(4)
C23 Ti C15 C151 115.5(3)
C13 Ti C15 C151 -156.5(4)
N1 Ti C23 C22 -7.1(2)
C31 Ti C23 C22 -105.5(2)
C21 Ti C23 C22 -38.61(17)
C11 Ti C23 C22 139.89(19)
C25 Ti C23 C22 -80.23(19)
C24 Ti C23 C22 -117.9(3)
C14 Ti C23 C22 100.3(2)
C15 Ti C23 C22 145.10(18)
C12 Ti C23 C22 106.8(2)
C13 Ti C23 C22 83.69(19)
N1 Ti C23 C24 110.8(2)
C31 Ti C23 C24 12.4(3)
C22 Ti C23 C24 117.9(3)
C21 Ti C23 C24 79.2(2)
C11 Ti C23 C24 -102.3(2)
C25 Ti C23 C24 37.63(18)
C14 Ti C23 C24 -141.8(2)
C15 Ti C23 C24 -97.0(2)
C12 Ti C23 C24 -135.3(2)
C13 Ti C23 C24 -158.46(19)
N1 Ti C23 C231 -129.8(3)
C31 Ti C23 C231 131.8(3)
C22 Ti C23 C231 -122.7(4)
C21 Ti C23 C231 -161.3(4)
C11 Ti C23 C231 17.2(3)
C25 Ti C23 C231 157.0(4)
C24 Ti C23 C231 119.4(4)
C14 Ti C23 C231 -22.4(4)
C15 Ti C23 C231 22.4(4)
C12 Ti C23 C231 -15.9(3)
C13 Ti C23 C231 -39.0(4)
N1 Ti C21 C25 128.77(19)
C31 Ti C21 C25 56.45(18)
C22 Ti C21 C25 -115.9(2)
C11 Ti C21 C25 -80.9(3)
C24 Ti C21 C25 -36.91(16)
C14 Ti C21 C25 152.05(19)
C15 Ti C21 C25 63.3(13)
C12 Ti C21 C25 -123.77(19)
C23 Ti C21 C25 -77.97(18)
C13 Ti C21 C25 -166.37(17)
N1 Ti C21 C22 -115.31(19)
C31 Ti C21 C22 172.37(17)
C11 Ti C21 C22 35.0(3)
C25 Ti C21 C22 115.9(2)
C24 Ti C21 C22 79.01(18)
C14 Ti C21 C22 -92.0(2)
C15 Ti C21 C22 179(55)
C12 Ti C21 C22 -7.9(2)
C23 Ti C21 C22 37.95(16)
C13 Ti C21 C22 -50.4(2)
N1 Ti C21 C211 7.5(3)
C31 Ti C21 C211 -64.8(3)
C22 Ti C21 C211 122.8(3)
C11 Ti C21 C211 157.8(3)
C25 Ti C21 C211 -121.3(3)
C24 Ti C21 C211 -158.2(3)
C14 Ti C21 C211 30.8(4)
C15 Ti C21 C211 -58.0(14)
C12 Ti C21 C211 114.9(3)
C23 Ti C21 C211 160.7(3)
C13 Ti C21 C211 72.4(3)
C414 C415 C416 C411 -1.1(5)
C11 C15 C14 C13 2.0(4)
C151 C15 C14 C13 -164.2(3)
Ti C15 C14 C13 65.9(2)
C11 C15 C14 C141 171.8(3)
C151 C15 C14 C141 5.6(5)
Ti C15 C14 C141 -124.3(3)
C11 C15 C14 Ti -63.9(2)
C151 C15 C14 Ti 129.9(3)
N1 Ti C14 C13 96.1(2)
C31 Ti C14 C13 170.5(2)
C22 Ti C14 C13 20.8(3)
C21 Ti C14 C13 72.9(3)
C11 Ti C14 C13 -78.4(2)
C25 Ti C14 C13 152.5(4)
C24 Ti C14 C13 -88.2(3)
C15 Ti C14 C13 -115.5(3)
C12 Ti C14 C13 -37.0(2)
C23 Ti C14 C13 -29.2(3)
N1 Ti C14 C15 -148.4(2)
C31 Ti C14 C15 -74.0(2)
C22 Ti C14 C15 136.3(2)
C21 Ti C14 C15 -171.58(19)
C11 Ti C14 C15 37.1(2)
C25 Ti C14 C15 -91.9(4)
C24 Ti C14 C15 27.3(4)
C12 Ti C14 C15 78.5(2)
C23 Ti C14 C15 86.3(2)
C13 Ti C14 C15 115.5(3)
N1 Ti C14 C141 -28.4(3)
C31 Ti C14 C141 46.1(3)
C22 Ti C14 C141 -103.6(3)
C21 Ti C14 C141 -51.5(4)
C11 Ti C14 C141 157.2(3)
C25 Ti C14 C141 28.1(6)
C24 Ti C14 C141 147.3(3)
C15 Ti C14 C141 120.1(4)
C12 Ti C14 C141 -161.4(3)
C23 Ti C14 C141 -153.6(3)
C13 Ti C14 C141 -124.4(4)
C22 C21 C25 C24 0.1(3)
C211 C21 C25 C24 -167.4(3)
Ti C21 C25 C24 64.4(2)
C22 C21 C25 C251 165.8(3)
C211 C21 C25 C251 -1.7(4)
Ti C21 C25 C251 -130.0(3)
C22 C21 C25 Ti -64.3(2)
C211 C21 C25 Ti 128.2(3)
N1 Ti C25 C24 -164.96(18)
C31 Ti C25 C24 122.5(2)
C22 Ti C25 C24 -78.67(19)
C21 Ti C25 C24 -116.1(2)
C11 Ti C25 C24 21.9(2)
C14 Ti C25 C24 141.0(4)
C15 Ti C25 C24 70.9(2)
C12 Ti C25 C24 -26.8(3)
C23 Ti C25 C24 -37.59(18)
C13 Ti C25 C24 -84.5(4)
N1 Ti C25 C21 -48.82(18)
C31 Ti C25 C21 -121.32(19)
C22 Ti C25 C21 37.47(16)
C11 Ti C25 C21 138.07(19)
C24 Ti C25 C21 116.1(2)
C14 Ti C25 C21 -102.8(4)
C15 Ti C25 C21 -172.93(19)
C12 Ti C25 C21 89.3(2)
C23 Ti C25 C21 78.54(18)
C13 Ti C25 C21 31.7(4)
N1 Ti C25 C251 72.2(3)
C31 Ti C25 C251 -0.2(3)
C22 Ti C25 C251 158.5(3)
C21 Ti C25 C251 121.1(4)
C11 Ti C25 C251 -100.9(3)
C24 Ti C25 C251 -122.8(4)
C14 Ti C25 C251 18.2(6)
C15 Ti C25 C251 -51.9(4)
C12 Ti C25 C251 -149.6(3)
C23 Ti C25 C251 -160.4(3)
C13 Ti C25 C251 152.7(3)
C415 C416 C411 C412 2.8(4)
C415 C416 C411 C41 -175.6(3)
C1B O1 N1 N2 4.3(5)
C1B O1 N1 Ti -179.0(4)
C31 Ti N1 N2 -4.5(2)
C22 Ti N1 N2 -136.0(2)
C21 Ti N1 N2 -104.9(2)
C11 Ti N1 N2 94.7(3)
C25 Ti N1 N2 -78.4(2)
C24 Ti N1 N2 -89.3(3)
C14 Ti N1 N2 88.5(2)
C15 Ti N1 N2 70.7(3)
C12 Ti N1 N2 130.0(2)
C23 Ti N1 N2 -132.0(2)
C13 Ti N1 N2 122.8(3)
C31 Ti N1 O1 178.9(3)
C22 Ti N1 O1 47.4(2)
C21 Ti N1 O1 78.6(2)
C11 Ti N1 O1 -81.9(3)
C25 Ti N1 O1 105.0(2)
C24 Ti N1 O1 94.1(3)
C14 Ti N1 O1 -88.1(2)
C15 Ti N1 O1 -105.9(2)
C12 Ti N1 O1 -46.6(3)
C23 Ti N1 O1 51.4(3)
C13 Ti N1 O1 -53.8(2)
C416 C411 C41 C31 121.6(4)
C412 C411 C41 C31 -56.8(5)
C416 C411 C41 N2 -59.3(4)
C412 C411 C41 N2 122.3(3)
O1 N1 N2 C41 179.7(2)
Ti N1 N2 C41 2.8(3)
O1 N1 N2 C1A 5.4(5)
Ti N1 N2 C1A -171.5(3)
C31 C41 N2 N1 2.3(4)
C411 C41 N2 N1 -176.9(3)
C31 C41 N2 C1A 175.1(4)
C411 C41 N2 C1A -4.1(6)
C416 C411 C412 C413 -1.8(5)
C41 C411 C412 C413 176.7(3)
N1 Ti C12 C13 -12.9(2)
C31 Ti C12 C13 79.5(3)
C22 Ti C12 C13 -104.7(2)
C21 Ti C12 C13 -100.2(2)
C11 Ti C12 C13 117.3(3)
C25 Ti C12 C13 -146.5(2)
C24 Ti C12 C13 -162.0(2)
C14 Ti C12 C13 37.40(19)
C15 Ti C12 C13 79.1(2)
C23 Ti C12 C13 -137.5(2)
N1 Ti C12 C11 -130.1(2)
C31 Ti C12 C11 -37.8(3)
C22 Ti C12 C11 138.0(2)
C21 Ti C12 C11 142.52(19)
C25 Ti C12 C11 96.2(2)
C24 Ti C12 C11 80.8(2)
C14 Ti C12 C11 -79.9(2)
C15 Ti C12 C11 -38.18(19)
C23 Ti C12 C11 105.3(2)
C13 Ti C12 C11 -117.3(3)
N1 Ti C12 C121 109.0(4)
C31 Ti C12 C121 -158.7(4)
C22 Ti C12 C121 17.1(4)
C21 Ti C12 C121 21.6(5)
C11 Ti C12 C121 -120.9(5)
C25 Ti C12 C121 -24.7(5)
C24 Ti C12 C121 -40.1(5)
C14 Ti C12 C121 159.2(5)
C15 Ti C12 C121 -159.1(5)
C23 Ti C12 C121 -15.6(4)
C13 Ti C12 C121 121.8(5)
C21 C25 C24 C23 2.2(3)
C251 C25 C24 C23 -163.3(3)
Ti C25 C24 C23 65.8(2)
C21 C25 C24 C241 169.3(3)
C251 C25 C24 C241 3.8(5)
Ti C25 C24 C241 -127.1(3)
C21 C25 C24 Ti -63.54(19)
C251 C25 C24 Ti 130.9(3)
C22 C23 C24 C25 -3.7(3)
C231 C23 C24 C25 160.6(3)
Ti C23 C24 C25 -65.3(2)
C22 C23 C24 C241 -171.1(3)
C231 C23 C24 C241 -6.7(5)
Ti C23 C24 C241 127.4(3)
C22 C23 C24 Ti 61.5(2)
C231 C23 C24 Ti -134.1(3)
N1 Ti C24 C25 19.4(2)
C31 Ti C24 C25 -55.37(19)
C22 Ti C24 C25 78.89(19)
C21 Ti C24 C25 37.25(17)
C11 Ti C24 C25 -163.59(19)
C14 Ti C24 C25 -155.2(2)
C15 Ti C24 C25 -137.15(18)
C12 Ti C24 C25 162.04(19)
C23 Ti C24 C25 115.0(3)
C13 Ti C24 C25 147.0(2)
N1 Ti C24 C23 -95.6(2)
C31 Ti C24 C23 -170.42(19)
C22 Ti C24 C23 -36.15(18)
C21 Ti C24 C23 -77.8(2)
C11 Ti C24 C23 81.4(2)
C25 Ti C24 C23 -115.0(3)
C14 Ti C24 C23 89.7(3)
C15 Ti C24 C23 107.8(2)
C12 Ti C24 C23 47.0(2)
C13 Ti C24 C23 32.0(3)
N1 Ti C24 C241 142.5(3)
C31 Ti C24 C241 67.7(3)
C22 Ti C24 C241 -158.1(3)
C21 Ti C24 C241 160.3(3)
C11 Ti C24 C241 -40.6(3)
C25 Ti C24 C241 123.0(4)
C14 Ti C24 C241 -32.2(5)
C15 Ti C24 C241 -14.1(3)
C12 Ti C24 C241 -74.9(3)
C23 Ti C24 C241 -121.9(4)
C13 Ti C24 C241 -90.0(3)
C315 C316 C311 C312 4.1(4)
C315 C316 C311 C31 179.5(3)
C313 C312 C311 C316 -3.9(4)
C313 C312 C311 C31 -179.0(3)
N2 C41 C31 C311 172.4(3)
C411 C41 C31 C311 -8.6(5)
N2 C41 C31 Ti -5.9(4)
C411 C41 C31 Ti 173.2(3)
C316 C311 C31 C41 158.3(3)
C312 C311 C31 C41 -26.7(5)
C316 C311 C31 Ti -23.8(4)
C312 C311 C31 Ti 151.3(2)
N1 Ti C31 C41 5.2(2)
C22 Ti C31 C41 82.3(2)
C21 Ti C31 C41 76.6(2)
C11 Ti C31 C41 -124.3(2)
C25 Ti C31 C41 105.8(2)
C24 Ti C31 C41 134.3(2)
C14 Ti C31 C41 -69.3(2)
C15 Ti C31 C41 -102.8(2)
C12 Ti C31 C41 -103.1(3)
C23 Ti C31 C41 127.4(2)
C13 Ti C31 C41 -63.0(3)
N1 Ti C31 C311 -173.0(3)
C22 Ti C31 C311 -95.8(3)
C21 Ti C31 C311 -101.5(3)
C11 Ti C31 C311 57.5(3)
C25 Ti C31 C311 -72.4(2)
C24 Ti C31 C311 -43.8(3)
C14 Ti C31 C311 112.6(3)
C15 Ti C31 C311 79.1(3)
C12 Ti C31 C311 78.7(3)
C23 Ti C31 C311 -50.8(3)
C13 Ti C31 C311 118.8(2)
C24 C23 C22 C21 3.8(3)
C231 C23 C22 C21 -159.9(3)
Ti C23 C22 C21 66.4(2)
C24 C23 C22 C221 177.3(3)
C231 C23 C22 C221 13.6(5)
Ti C23 C22 C221 -120.1(3)
C24 C23 C22 Ti -62.6(2)
C231 C23 C22 Ti 133.7(3)
C25 C21 C22 C23 -2.4(3)
C211 C21 C22 C23 164.7(3)
Ti C21 C22 C23 -67.8(2)
C25 C21 C22 C221 -176.0(3)
C211 C21 C22 C221 -8.8(5)
Ti C21 C22 C221 118.6(3)
C25 C21 C22 Ti 65.4(2)
C211 C21 C22 Ti -127.4(3)
N1 Ti C22 C23 174.17(18)
C31 Ti C22 C23 104.1(2)
C21 Ti C22 C23 114.0(2)
C11 Ti C22 C23 -46.8(2)
C25 Ti C22 C23 76.87(18)
C24 Ti C22 C23 36.07(17)
C14 Ti C22 C23 -116.9(2)
C15 Ti C22 C23 -65.9(3)
C12 Ti C22 C23 -72.17(19)
C13 Ti C22 C23 -105.26(19)
N1 Ti C22 C21 60.17(17)
C31 Ti C22 C21 -9.9(2)
C11 Ti C22 C21 -160.83(17)
C25 Ti C22 C21 -37.13(16)
C24 Ti C22 C21 -77.93(18)
C14 Ti C22 C21 129.07(19)
C15 Ti C22 C21 -179.9(2)
C12 Ti C22 C21 173.83(18)
C23 Ti C22 C21 -114.0(2)
C13 Ti C22 C21 140.74(18)
N1 Ti C22 C221 -61.5(3)
C31 Ti C22 C221 -131.5(2)
C21 Ti C22 C221 -121.6(3)
C11 Ti C22 C221 77.5(3)
C25 Ti C22 C221 -158.8(3)
C24 Ti C22 C221 160.4(3)
C14 Ti C22 C221 7.4(3)
C15 Ti C22 C221 58.5(4)
C12 Ti C22 C221 52.2(3)
C23 Ti C22 C221 124.4(3)
C13 Ti C22 C221 19.1(3)
C14 C15 C11 C12 -2.6(4)
C151 C15 C11 C12 162.9(3)
Ti C15 C11 C12 -66.9(2)
C14 C15 C11 C111 -171.4(3)
C151 C15 C11 C111 -5.9(5)
Ti C15 C11 C111 124.3(3)
C14 C15 C11 Ti 64.3(2)
C151 C15 C11 Ti -130.3(3)
C13 C12 C11 C15 2.3(4)
C121 C12 C11 C15 -162.4(3)
Ti C12 C11 C15 66.7(2)
C13 C12 C11 C111 171.1(3)
C121 C12 C11 C111 6.4(5)
Ti C12 C11 C111 -124.5(3)
C13 C12 C11 Ti -64.4(2)
C121 C12 C11 Ti 130.9(3)
N1 Ti C11 C15 -44.4(3)
C31 Ti C11 C15 39.9(2)
C22 Ti C11 C15 -163.09(18)
C21 Ti C11 C15 175.1(2)
C25 Ti C11 C15 126.4(2)
C24 Ti C11 C15 138.7(2)
C14 Ti C11 C15 -37.26(19)
C12 Ti C11 C15 -113.9(3)
C23 Ti C11 C15 172.6(2)
C13 Ti C11 C15 -78.0(2)
N1 Ti C11 C12 69.5(2)
C31 Ti C11 C12 153.82(19)
C22 Ti C11 C12 -49.2(2)
C21 Ti C11 C12 -71.0(3)
C25 Ti C11 C12 -119.7(2)
C24 Ti C11 C12 -107.4(2)
C14 Ti C11 C12 76.7(2)
C15 Ti C11 C12 113.9(3)
C23 Ti C11 C12 -73.5(2)
C13 Ti C11 C12 35.93(19)
N1 Ti C11 C111 -167.3(3)
C31 Ti C11 C111 -83.0(3)
C22 Ti C11 C111 74.0(3)
C21 Ti C11 C111 52.2(4)
C25 Ti C11 C111 3.5(4)
C24 Ti C11 C111 15.8(3)
C14 Ti C11 C111 -160.1(4)
C15 Ti C11 C111 -122.9(4)
C12 Ti C11 C111 123.2(4)
C23 Ti C11 C111 49.7(3)
C13 Ti C11 C111 159.1(4)
C416 C415 C414 C413 -1.7(5)
C311 C312 C313 C314 1.8(5)
C411 C412 C413 C414 -1.0(5)
C415 C414 C413 C412 2.7(5)
C311 C316 C315 C314 -2.2(5)
C312 C313 C314 C315 0.3(5)
C316 C315 C314 C313 -0.1(5)
C11 C12 C13 C14 -1.1(4)
C121 C12 C13 C14 163.7(3)
Ti C12 C13 C14 -64.3(2)
C11 C12 C13 C131 -173.0(3)
C121 C12 C13 C131 -8.2(5)
Ti C12 C13 C131 123.8(3)
C11 C12 C13 Ti 63.3(2)
C121 C12 C13 Ti -132.0(4)
C15 C14 C13 C12 -0.6(4)
C141 C14 C13 C12 -170.0(3)
Ti C14 C13 C12 64.8(2)
C15 C14 C13 C131 171.2(3)
C141 C14 C13 C131 1.8(6)
Ti C14 C13 C131 -123.4(3)
C15 C14 C13 Ti -65.4(2)
C141 C14 C13 Ti 125.2(3)
N1 Ti C13 C12 168.1(2)
C31 Ti C13 C12 -126.8(2)
C22 Ti C13 C12 79.7(2)
C21 Ti C13 C12 106.4(2)
C11 Ti C13 C12 -36.7(2)
C25 Ti C13 C12 84.6(4)
C24 Ti C13 C12 26.6(3)
C14 Ti C13 C12 -115.5(3)
C15 Ti C13 C12 -78.0(2)
C23 Ti C13 C12 44.8(2)
N1 Ti C13 C14 -76.4(2)
C31 Ti C13 C14 -11.3(3)
C22 Ti C13 C14 -164.8(2)
C21 Ti C13 C14 -138.1(2)
C11 Ti C13 C14 78.8(2)
C25 Ti C13 C14 -159.8(3)
C24 Ti C13 C14 142.1(2)
C15 Ti C13 C14 37.6(2)
C12 Ti C13 C14 115.5(3)
C23 Ti C13 C14 160.3(2)
N1 Ti C13 C131 46.1(3)
C31 Ti C13 C131 111.3(3)
C22 Ti C13 C131 -42.3(3)
C21 Ti C13 C131 -15.5(4)
C11 Ti C13 C131 -158.7(4)
C25 Ti C13 C131 -37.3(5)
C24 Ti C13 C131 -95.4(4)
C14 Ti C13 C131 122.5(4)
C15 Ti C13 C131 160.1(4)
C12 Ti C13 C131 -121.9(4)
C23 Ti C13 C131 -77.1(3)
O2 S1 C2 F3 175.5(3)
O4 S1 C2 F3 56.1(3)
O3 S1 C2 F3 -64.5(3)
O2 S1 C2 F1 -63.9(3)
O4 S1 C2 F1 176.6(2)
O3 S1 C2 F1 56.0(3)
O2 S1 C2 F2 55.8(3)
O4 S1 C2 F2 -63.7(3)
O3 S1 C2 F2 175.7(2)
N1 N2 C1A C1B -12.4(6)
C41 N2 C1A C1B 174.7(4)
N2 C1A C1B O1 12.3(6)
N1 O1 C1B C1A -10.2(5)
